data_4107210
loop_
_publ_author_name
'Debashis Mandal'
'Atsushi D. Yamaguchi'
'Junichiro Yamaguchi'
'Kenichiro Itami'

_publ_section_title
;
 Synthesis of Dragmacidin D via Direct C-H Couplings
;
_journal_name_full 'Journal of the American Chemical Society'
_journal_page_first 19660
_journal_page_last 19663
_journal_paper_doi 10.1021/ja209945x
_journal_volume 133
_journal_year 2011
_chemical_formula_sum 'C35 H35 Br N4 O5 S'
_chemical_formula_weight 703.64
_chemical_name_systematic
; 
 ? 
;
_space_group_IT_number 2
_symmetry_cell_setting triclinic
_symmetry_space_group_name_Hall '-P 1'
_symmetry_space_group_name_H-M 'P -1'
_atom_sites_solution_hydrogens geom
_atom_sites_solution_primary direct
_atom_sites_solution_secondary difmap
_audit_creation_method SHELXL-97
_cell_angle_alpha 94.815(8)
_cell_angle_beta 95.074(4)
_cell_angle_gamma 101.252(7)
_cell_formula_units_Z 2
_cell_length_a 9.588(4)
_cell_length_b 10.753(4)
_cell_length_c 15.679(6)
_cell_measurement_reflns_used 2976
_cell_measurement_temperature 103(2)
_cell_measurement_theta_max 25.3328
_cell_measurement_theta_min 3.0975
_cell_volume 1570.7(11)
_computing_cell_refinement 'RIGAKU CrystalClear'
_computing_data_collection 'RIGAKU CrystalClear'
_computing_data_reduction 'RIGAKU CrystalClear'
_computing_molecular_graphics ORTEP-III
_computing_structure_refinement 'SHELXL-97 (Sheldrick, 1997)'
_computing_structure_solution SIR-97
_diffrn_ambient_temperature 103(2)
_diffrn_measured_fraction_theta_full 0.979
_diffrn_measured_fraction_theta_max 0.979
_diffrn_measurement_device_type
;
Saturn70 CCD (4x4 bin mode) with MicroMax-007
;
_diffrn_radiation_monochromator graphite
_diffrn_radiation_source 'fine-focus sealed tube'
_diffrn_radiation_type MoK\a
_diffrn_radiation_wavelength 0.71070
_diffrn_reflns_av_R_equivalents 0.0454
_diffrn_reflns_av_sigmaI/netI 0.0761
_diffrn_reflns_limit_h_max 11
_diffrn_reflns_limit_h_min -11
_diffrn_reflns_limit_k_max 10
_diffrn_reflns_limit_k_min -12
_diffrn_reflns_limit_l_max 18
_diffrn_reflns_limit_l_min -18
_diffrn_reflns_number 10555
_diffrn_reflns_theta_full 25.00
_diffrn_reflns_theta_max 25.00
_diffrn_reflns_theta_min 3.10
_exptl_absorpt_coefficient_mu 1.426
_exptl_absorpt_correction_T_max 0.9720
_exptl_absorpt_correction_T_min 0.7636
_exptl_absorpt_correction_type multi-scan
_exptl_absorpt_process_details 'Jacobson, R. (1998) Private communication'
_exptl_crystal_colour Yellow
_exptl_crystal_density_diffrn 1.488
_exptl_crystal_description Block
_exptl_crystal_F_000 728
_exptl_crystal_size_max 0.20
_exptl_crystal_size_mid 0.05
_exptl_crystal_size_min 0.02
_refine_diff_density_max 0.632
_refine_diff_density_min -0.544
_refine_diff_density_rms 0.102
_refine_ls_extinction_method none
_refine_ls_goodness_of_fit_ref 1.106
_refine_ls_hydrogen_treatment constr
_refine_ls_matrix_type full
_refine_ls_number_parameters 416
_refine_ls_number_reflns 5421
_refine_ls_number_restraints 0
_refine_ls_restrained_S_all 1.106
_refine_ls_R_factor_all 0.0855
_refine_ls_R_factor_gt 0.0579
_refine_ls_shift/su_max 0.001
_refine_ls_shift/su_mean 0.000
_refine_ls_structure_factor_coef Fsqd
_refine_ls_weighting_details 'calc w=1/[\s^2^(Fo^2^)+(0.0327P)^2^+3.0824P] where P=(Fo^2^+2Fc^2^)/3'
_refine_ls_weighting_scheme calc
_refine_ls_wR_factor_gt 0.1047
_refine_ls_wR_factor_ref 0.1200
_reflns_number_gt 3953
_reflns_number_total 5421
_reflns_threshold_expression >2sigma(I)
_cod_data_source_file ja209945x_si_002_2.cif
_cod_data_source_block 7
_cod_original_cell_volume 1570.7(10)
_cod_database_code 4107210

loop_
_symmetry_equiv_pos_as_xyz
'x, y, z'
'-x, -y, -z'

loop_
_atom_site_label
_atom_site_type_symbol
_atom_site_fract_x
_atom_site_fract_y
_atom_site_fract_z
_atom_site_U_iso_or_equiv
_atom_site_adp_type
_atom_site_occupancy
_atom_site_symmetry_multiplicity
_atom_site_calc_flag
_atom_site_refinement_flags
N1 N 0.8418(4) 0.8771(3) 0.9486(2) 0.0137(8) Uani 1 1 d .
H1 H 0.9323 0.9030 0.9410 0.016 Uiso 1 1 calc R
C1 C 0.7913(4) 0.9362(4) 1.0163(3) 0.0139(9) Uani 1 1 d .
C2 C 0.6399(5) 0.8867(4) 1.0249(3) 0.0151(10) Uani 1 1 d .
N2 N 0.5611(4) 0.7938(3) 0.9700(2) 0.0172(8) Uani 1 1 d .
C3 C 0.6211(5) 0.7425(4) 0.9042(3) 0.0160(10) Uani 1 1 d .
H2 H 0.5626 0.6772 0.8647 0.019 Uiso 1 1 calc R
C4 C 0.7620(5) 0.7804(4) 0.8918(3) 0.0143(9) Uani 1 1 d .
O1 O 0.8712(3) 1.0224(3) 1.06570(19) 0.0172(7) Uani 1 1 d .
C5 C 0.5737(4) 0.9371(4) 1.0957(3) 0.0146(10) Uani 1 1 d .
C6 C 0.6391(5) 1.0250(4) 1.1636(3) 0.0179(10) Uani 1 1 d .
H3 H 0.7370 1.0664 1.1699 0.021 Uiso 1 1 calc R
N3 N 0.5442(4) 1.0445(3) 1.2202(2) 0.0172(8) Uani 1 1 d .
H4 H 0.5640 1.0966 1.2680 0.021 Uiso 1 1 calc R
C7 C 0.4122(5) 0.9697(4) 1.1911(3) 0.0181(10) Uani 1 1 d .
C8 C 0.2841(5) 0.9577(4) 1.2289(3) 0.0190(10) Uani 1 1 d .
H5 H 0.2775 1.0035 1.2824 0.023 Uiso 1 1 calc R
C9 C 0.1689(5) 0.8758(4) 1.1838(3) 0.0183(10) Uani 1 1 d .
C10 C 0.1747(5) 0.8089(4) 1.1053(3) 0.0190(10) Uani 1 1 d .
H6 H 0.0907 0.7546 1.0764 0.023 Uiso 1 1 calc R
C11 C 0.3025(4) 0.8207(4) 1.0687(3) 0.0164(10) Uani 1 1 d .
H7 H 0.3069 0.7747 1.0149 0.020 Uiso 1 1 calc R
C12 C 0.4254(4) 0.9017(4) 1.1123(3) 0.0127(9) Uani 1 1 d .
Br1 Br -0.00771(5) 0.84963(5) 1.23385(3) 0.02603(16) Uani 1 1 d .
C13 C 0.8277(4) 0.7244(4) 0.8214(3) 0.0140(10) Uani 1 1 d .
C14 C 0.9335(4) 0.7844(4) 0.7791(3) 0.0149(10) Uani 1 1 d .
H8 H 0.9787 0.8718 0.7904 0.018 Uiso 1 1 calc R
N4 N 0.9666(4) 0.6974(3) 0.7157(2) 0.0153(8) Uani 1 1 d .
C15 C 0.8728(5) 0.5788(4) 0.7171(3) 0.0164(10) Uani 1 1 d .
C16 C 0.8643(5) 0.4645(4) 0.6675(3) 0.0203(10) Uani 1 1 d .
H9 H 0.9223 0.4576 0.6219 0.024 Uiso 1 1 calc R
C17 C 0.7670(5) 0.3603(4) 0.6874(3) 0.0240(11) Uani 1 1 d .
H10 H 0.7573 0.2802 0.6544 0.029 Uiso 1 1 calc R
C18 C 0.6831(5) 0.3709(4) 0.7551(3) 0.0217(11) Uani 1 1 d .
H11 H 0.6190 0.2976 0.7682 0.026 Uiso 1 1 calc R
C19 C 0.6922(5) 0.4858(4) 0.8028(3) 0.0189(10) Uani 1 1 d .
H12 H 0.6340 0.4922 0.8483 0.023 Uiso 1 1 calc R
C20 C 0.7871(4) 0.5929(4) 0.7840(3) 0.0134(9) Uani 1 1 d .
S1 S 1.06221(12) 0.74019(11) 0.63585(7) 0.0169(3) Uani 1 1 d .
O2 O 1.1210(3) 0.6331(3) 0.6093(2) 0.0211(7) Uani 1 1 d .
O3 O 1.1537(3) 0.8600(3) 0.6680(2) 0.0204(7) Uani 1 1 d .
C21 C 0.9407(4) 0.7637(4) 0.5515(3) 0.0152(10) Uani 1 1 d .
C22 C 0.8980(5) 0.8794(4) 0.5506(3) 0.0234(11) Uani 1 1 d .
H13 H 0.9320 0.9456 0.5960 0.028 Uiso 1 1 calc R
C23 C 0.8045(5) 0.8967(5) 0.4818(3) 0.0282(12) Uani 1 1 d .
H14 H 0.7734 0.9753 0.4811 0.034 Uiso 1 1 calc R
C24 C 0.7552(5) 0.8024(5) 0.4142(3) 0.0254(12) Uani 1 1 d .
C25 C 0.8010(5) 0.6868(5) 0.4173(3) 0.0253(11) Uani 1 1 d .
H15 H 0.7689 0.6211 0.3714 0.030 Uiso 1 1 calc R
C26 C 0.8910(5) 0.6666(4) 0.4852(3) 0.0181(10) Uani 1 1 d .
H16 H 0.9193 0.5869 0.4869 0.022 Uiso 1 1 calc R
C27 C 0.6589(6) 0.8234(6) 0.3381(4) 0.0419(15) Uani 1 1 d .
H17 H 0.7119 0.8867 0.3051 0.063 Uiso 1 1 calc R
H18 H 0.5767 0.8543 0.3582 0.063 Uiso 1 1 calc R
H19 H 0.6253 0.7428 0.3013 0.063 Uiso 1 1 calc R
O4 O 0.5060(4) 0.8363(3) 0.6221(2) 0.0286(8) Uani 1 1 d .
C28 C 0.5723(6) 0.7390(5) 0.6563(3) 0.0352(13) Uani 1 1 d .
H20 H 0.5777 0.7471 0.7200 0.042 Uiso 1 1 calc R
H21 H 0.6702 0.7457 0.6392 0.042 Uiso 1 1 calc R
C29 C 0.4806(6) 0.6172(5) 0.6197(4) 0.0434(15) Uani 1 1 d .
H22 H 0.3961 0.5951 0.6516 0.052 Uiso 1 1 calc R
H23 H 0.5340 0.5471 0.6196 0.052 Uiso 1 1 calc R
C30 C 0.4369(5) 0.6451(5) 0.5271(3) 0.0323(13) Uani 1 1 d .
H24 H 0.5091 0.6298 0.4883 0.039 Uiso 1 1 calc R
H25 H 0.3428 0.5919 0.5038 0.039 Uiso 1 1 calc R
C31 C 0.4299(5) 0.7865(4) 0.5385(3) 0.0255(11) Uani 1 1 d .
H26 H 0.4758 0.8317 0.4926 0.031 Uiso 1 1 calc R
H27 H 0.3293 0.7967 0.5362 0.031 Uiso 1 1 calc R
O5 O 0.3395(4) 0.4924(3) 0.8245(2) 0.0363(9) Uani 1 1 d .
C32 C 0.2381(6) 0.5736(5) 0.8254(4) 0.0361(13) Uani 1 1 d .
H28 H 0.1912 0.5739 0.7666 0.043 Uiso 1 1 calc R
H29 H 0.2859 0.6621 0.8474 0.043 Uiso 1 1 calc R
C33 C 0.1295(6) 0.5204(5) 0.8839(3) 0.0332(13) Uani 1 1 d .
H30 H 0.0504 0.4559 0.8517 0.040 Uiso 1 1 calc R
H31 H 0.0895 0.5888 0.9130 0.040 Uiso 1 1 calc R
C34 C 0.2174(6) 0.4605(6) 0.9480(4) 0.0437(15) Uani 1 1 d .
H32 H 0.2628 0.5232 0.9973 0.052 Uiso 1 1 calc R
H33 H 0.1576 0.3865 0.9697 0.052 Uiso 1 1 calc R
C35 C 0.3274(6) 0.4198(6) 0.8958(4) 0.0494(17) Uani 1 1 d .
H34 H 0.4207 0.4341 0.9314 0.059 Uiso 1 1 calc R
H35 H 0.2983 0.3279 0.8755 0.059 Uiso 1 1 calc R

loop_
_atom_site_aniso_label
_atom_site_aniso_U_11
_atom_site_aniso_U_22
_atom_site_aniso_U_33
_atom_site_aniso_U_23
_atom_site_aniso_U_13
_atom_site_aniso_U_12
N1 0.0103(18) 0.0142(19) 0.015(2) -0.0014(16) 0.0013(15) -0.0010(15)
C1 0.013(2) 0.018(2) 0.010(2) 0.0020(19) 0.0009(18) 0.0019(19)
C2 0.015(2) 0.013(2) 0.016(2) 0.0020(19) 0.0009(19) 0.0020(18)
N2 0.0134(19) 0.017(2) 0.020(2) -0.0010(17) 0.0035(16) 0.0003(16)
C3 0.016(2) 0.013(2) 0.018(3) -0.0007(19) 0.007(2) 0.0011(18)
C4 0.019(2) 0.011(2) 0.012(2) 0.0004(18) 0.0009(19) 0.0015(18)
O1 0.0150(16) 0.0167(16) 0.0170(17) -0.0030(14) 0.0029(14) -0.0020(13)
C5 0.011(2) 0.013(2) 0.019(2) 0.0047(19) -0.0015(19) 0.0020(18)
C6 0.016(2) 0.019(2) 0.020(3) 0.005(2) 0.006(2) 0.0034(19)
N3 0.016(2) 0.0145(19) 0.020(2) -0.0054(16) 0.0023(17) 0.0025(16)
C7 0.018(2) 0.014(2) 0.020(3) -0.001(2) 0.002(2) 0.0009(19)
C8 0.021(2) 0.014(2) 0.023(3) 0.000(2) 0.007(2) 0.0037(19)
C9 0.017(2) 0.011(2) 0.031(3) 0.008(2) 0.012(2) 0.0035(19)
C10 0.015(2) 0.018(2) 0.023(3) 0.002(2) 0.003(2) -0.0001(19)
C11 0.014(2) 0.014(2) 0.022(3) 0.000(2) 0.006(2) 0.0019(18)
C12 0.014(2) 0.010(2) 0.015(2) 0.0050(18) 0.0027(18) 0.0010(17)
Br1 0.0178(3) 0.0236(3) 0.0371(3) 0.0024(2) 0.0131(2) 0.00114(19)
C13 0.011(2) 0.016(2) 0.014(2) -0.0046(19) -0.0004(18) 0.0031(18)
C14 0.015(2) 0.013(2) 0.014(2) -0.0048(18) -0.0004(19) 0.0015(18)
N4 0.017(2) 0.016(2) 0.014(2) 0.0026(16) 0.0070(16) 0.0028(15)
C15 0.016(2) 0.013(2) 0.020(3) 0.0021(19) -0.001(2) 0.0025(18)
C16 0.021(2) 0.024(3) 0.017(3) -0.001(2) 0.002(2) 0.010(2)
C17 0.027(3) 0.018(3) 0.026(3) -0.002(2) 0.001(2) 0.006(2)
C18 0.024(3) 0.015(2) 0.024(3) 0.003(2) -0.002(2) 0.000(2)
C19 0.018(2) 0.022(3) 0.019(3) 0.005(2) 0.004(2) 0.005(2)
C20 0.012(2) 0.019(2) 0.010(2) 0.0004(18) -0.0004(18) 0.0060(18)
S1 0.0133(6) 0.0200(6) 0.0172(6) 0.0011(5) 0.0044(5) 0.0020(5)
O2 0.0197(17) 0.0233(18) 0.0236(19) 0.0019(14) 0.0068(15) 0.0100(14)
O3 0.0153(16) 0.0209(17) 0.0214(18) -0.0041(14) 0.0033(14) -0.0030(13)
C21 0.009(2) 0.017(2) 0.020(3) -0.0006(19) 0.0062(19) 0.0031(18)
C22 0.020(3) 0.023(3) 0.025(3) 0.002(2) 0.002(2) -0.001(2)
C23 0.021(3) 0.023(3) 0.041(3) 0.016(2) 0.004(2) 0.000(2)
C24 0.013(2) 0.036(3) 0.026(3) 0.010(2) 0.002(2) -0.004(2)
C25 0.022(3) 0.036(3) 0.015(3) 0.002(2) 0.004(2) -0.003(2)
C26 0.021(2) 0.017(2) 0.016(3) -0.0009(19) 0.004(2) 0.0024(19)
C27 0.029(3) 0.056(4) 0.036(3) 0.016(3) -0.006(3) -0.004(3)
O4 0.036(2) 0.0283(19) 0.0230(19) -0.0033(15) -0.0035(16) 0.0146(16)
C28 0.043(3) 0.033(3) 0.028(3) -0.003(2) -0.005(3) 0.012(3)
C29 0.042(4) 0.042(3) 0.045(4) 0.002(3) -0.008(3) 0.013(3)
C30 0.025(3) 0.039(3) 0.029(3) -0.008(2) 0.003(2) 0.003(2)
C31 0.023(3) 0.034(3) 0.018(3) -0.002(2) 0.000(2) 0.005(2)
O5 0.030(2) 0.041(2) 0.041(2) 0.0139(19) 0.0023(18) 0.0119(17)
C32 0.030(3) 0.037(3) 0.044(4) 0.012(3) 0.003(3) 0.013(3)
C33 0.035(3) 0.034(3) 0.031(3) 0.005(2) 0.002(3) 0.007(2)
C34 0.046(4) 0.051(4) 0.036(4) 0.015(3) 0.001(3) 0.013(3)
C35 0.037(3) 0.057(4) 0.061(4) 0.031(4) 0.002(3) 0.015(3)

loop_
_atom_type_symbol
_atom_type_description
_atom_type_scat_dispersion_real
_atom_type_scat_dispersion_imag
_atom_type_scat_source
C C 0.0033 0.0016 'International Tables Vol C Tables 4.2.6.8 and 6.1.1.4'
H H 0.0000 0.0000 'International Tables Vol C Tables 4.2.6.8 and 6.1.1.4'
N N 0.0061 0.0033 'International Tables Vol C Tables 4.2.6.8 and 6.1.1.4'
O O 0.0106 0.0060 'International Tables Vol C Tables 4.2.6.8 and 6.1.1.4'
S S 0.1246 0.1234 'International Tables Vol C Tables 4.2.6.8 and 6.1.1.4'
Br Br -0.2901 2.4595 'International Tables Vol C Tables 4.2.6.8 and 6.1.1.4'

loop_
_geom_angle_atom_site_label_1
_geom_angle_atom_site_label_2
_geom_angle_atom_site_label_3
_geom_angle
C1 N1 C4 124.8(4)
C1 N1 H1 117.6
C4 N1 H1 117.6
O1 C1 N1 120.8(4)
O1 C1 C2 125.0(4)
N1 C1 C2 114.2(4)
N2 C2 C5 118.1(4)
N2 C2 C1 121.7(4)
C5 C2 C1 120.2(4)
C2 N2 C3 119.5(4)
N2 C3 C4 123.1(4)
N2 C3 H2 118.4
C4 C3 H2 118.4
C3 C4 N1 116.7(4)
C3 C4 C13 123.3(4)
N1 C4 C13 120.0(4)
C6 C5 C2 127.3(4)
C6 C5 C12 105.4(4)
C2 C5 C12 127.2(4)
N3 C6 C5 110.7(4)
N3 C6 H3 124.7
C5 C6 H3 124.7
C6 N3 C7 109.3(4)
C6 N3 H4 125.3
C7 N3 H4 125.3
N3 C7 C8 129.1(4)
N3 C7 C12 107.6(4)
C8 C7 C12 123.3(4)
C9 C8 C7 115.7(4)
C9 C8 H5 122.2
C7 C8 H5 122.2
C8 C9 C10 123.6(4)
C8 C9 Br1 117.9(3)
C10 C9 Br1 118.5(3)
C9 C10 C11 120.3(4)
C9 C10 H6 119.8
C11 C10 H6 119.8
C10 C11 C12 119.0(4)
C10 C11 H7 120.5
C12 C11 H7 120.5
C11 C12 C7 118.1(4)
C11 C12 C5 134.9(4)
C7 C12 C5 107.0(4)
C14 C13 C20 108.0(4)
C14 C13 C4 126.9(4)
C20 C13 C4 125.1(4)
C13 C14 N4 109.4(4)
C13 C14 H8 125.3
N4 C14 H8 125.3
C14 N4 C15 108.1(3)
C14 N4 S1 123.8(3)
C15 N4 S1 125.6(3)
C16 C15 C20 123.1(4)
C16 C15 N4 129.6(4)
C20 C15 N4 107.2(4)
C15 C16 C17 116.9(4)
C15 C16 H9 121.6
C17 C16 H9 121.6
C16 C17 C18 121.2(4)
C16 C17 H10 119.4
C18 C17 H10 119.4
C19 C18 C17 120.9(4)
C19 C18 H11 119.6
C17 C18 H11 119.6
C18 C19 C20 119.5(4)
C18 C19 H12 120.2
C20 C19 H12 120.2
C19 C20 C15 118.4(4)
C19 C20 C13 134.4(4)
C15 C20 C13 107.2(4)
O2 S1 O3 120.69(19)
O2 S1 N4 106.08(18)
O3 S1 N4 105.34(18)
O2 S1 C21 108.2(2)
O3 S1 C21 109.2(2)
N4 S1 C21 106.34(19)
C22 C21 C26 120.9(4)
C22 C21 S1 119.7(3)
C26 C21 S1 119.4(3)
C21 C22 C23 118.5(5)
C21 C22 H13 120.7
C23 C22 H13 120.7
C24 C23 C22 121.8(5)
C24 C23 H14 119.1
C22 C23 H14 119.1
C23 C24 C25 118.0(5)
C23 C24 C27 121.6(5)
C25 C24 C27 120.3(5)
C26 C25 C24 121.3(5)
C26 C25 H15 119.3
C24 C25 H15 119.3
C25 C26 C21 119.4(4)
C25 C26 H16 120.3
C21 C26 H16 120.3
C24 C27 H17 109.5
C24 C27 H18 109.5
H17 C27 H18 109.5
C24 C27 H19 109.5
H17 C27 H19 109.5
H18 C27 H19 109.5
C28 O4 C31 108.8(3)
O4 C28 C29 105.6(4)
O4 C28 H20 110.6
C29 C28 H20 110.6
O4 C28 H21 110.6
C29 C28 H21 110.6
H20 C28 H21 108.8
C28 C29 C30 102.1(4)
C28 C29 H22 111.4
C30 C29 H22 111.4
C28 C29 H23 111.4
C30 C29 H23 111.4
H22 C29 H23 109.2
C31 C30 C29 103.0(4)
C31 C30 H24 111.2
C29 C30 H24 111.2
C31 C30 H25 111.2
C29 C30 H25 111.2
H24 C30 H25 109.1
O4 C31 C30 106.0(4)
O4 C31 H26 110.5
C30 C31 H26 110.5
O4 C31 H27 110.5
C30 C31 H27 110.5
H26 C31 H27 108.7
C35 O5 C32 109.3(4)
O5 C32 C33 106.3(4)
O5 C32 H28 110.5
C33 C32 H28 110.5
O5 C32 H29 110.5
C33 C32 H29 110.5
H28 C32 H29 108.7
C32 C33 C34 102.6(4)
C32 C33 H30 111.3
C34 C33 H30 111.3
C32 C33 H31 111.3
C34 C33 H31 111.3
H30 C33 H31 109.2
C35 C34 C33 103.0(5)
C35 C34 H32 111.2
C33 C34 H32 111.2
C35 C34 H33 111.2
C33 C34 H33 111.2
H32 C34 H33 109.1
O5 C35 C34 108.3(4)
O5 C35 H34 110.0
C34 C35 H34 110.0
O5 C35 H35 110.0
C34 C35 H35 110.0
H34 C35 H35 108.4

loop_
_geom_bond_atom_site_label_1
_geom_bond_atom_site_label_2
_geom_bond_distance
N1 C1 1.365(5)
N1 C4 1.369(5)
N1 H1 0.8800
C1 O1 1.243(5)
C1 C2 1.467(6)
C2 N2 1.326(5)
C2 C5 1.444(6)
N2 C3 1.354(5)
C3 C4 1.369(6)
C3 H2 0.9500
C4 C13 1.461(6)
C5 C6 1.379(6)
C5 C12 1.451(6)
C6 N3 1.358(5)
C6 H3 0.9500
N3 C7 1.377(5)
N3 H4 0.8800
C7 C8 1.398(6)
C7 C12 1.411(6)
C8 C9 1.369(6)
C8 H5 0.9500
C9 C10 1.383(6)
C9 Br1 1.910(4)
C10 C11 1.387(6)
C10 H6 0.9500
C11 C12 1.404(6)
C11 H7 0.9500
C13 C14 1.350(6)
C13 C20 1.449(6)
C14 N4 1.407(5)
C14 H8 0.9500
N4 C15 1.413(5)
N4 S1 1.659(4)
C15 C16 1.382(6)
C15 C20 1.404(6)
C16 C17 1.387(6)
C16 H9 0.9500
C17 C18 1.398(6)
C17 H10 0.9500
C18 C19 1.373(6)
C18 H11 0.9500
C19 C20 1.392(6)
C19 H12 0.9500
S1 O2 1.425(3)
S1 O3 1.433(3)
S1 C21 1.752(5)
C21 C22 1.384(6)
C21 C26 1.391(6)
C22 C23 1.389(7)
C22 H13 0.9500
C23 C24 1.385(7)
C23 H14 0.9500
C24 C25 1.399(7)
C24 C27 1.504(7)
C25 C26 1.369(6)
C25 H15 0.9500
C26 H16 0.9500
C27 H17 0.9800
C27 H18 0.9800
C27 H19 0.9800
O4 C28 1.442(6)
O4 C31 1.449(5)
C28 C29 1.467(7)
C28 H20 0.9900
C28 H21 0.9900
C29 C30 1.545(7)
C29 H22 0.9900
C29 H23 0.9900
C30 C31 1.530(7)
C30 H24 0.9900
C30 H25 0.9900
C31 H26 0.9900
C31 H27 0.9900
O5 C35 1.416(6)
O5 C32 1.428(6)
C32 C33 1.509(7)
C32 H28 0.9900
C32 H29 0.9900
C33 C34 1.517(7)
C33 H30 0.9900
C33 H31 0.9900
C34 C35 1.499(8)
C34 H32 0.9900
C34 H33 0.9900
C35 H34 0.9900
C35 H35 0.9900

loop_
_geom_torsion_atom_site_label_1
_geom_torsion_atom_site_label_2
_geom_torsion_atom_site_label_3
_geom_torsion_atom_site_label_4
_geom_torsion
C4 N1 C1 O1 179.2(4)
C4 N1 C1 C2 0.5(6)
O1 C1 C2 N2 -179.6(4)
N1 C1 C2 N2 -1.0(6)
O1 C1 C2 C5 -1.0(7)
N1 C1 C2 C5 177.6(4)
C5 C2 N2 C3 -178.4(4)
C1 C2 N2 C3 0.2(6)
C2 N2 C3 C4 1.2(7)
N2 C3 C4 N1 -1.7(6)
N2 C3 C4 C13 179.3(4)
C1 N1 C4 C3 0.8(6)
C1 N1 C4 C13 179.8(4)
N2 C2 C5 C6 173.9(4)
C1 C2 C5 C6 -4.8(7)
N2 C2 C5 C12 -3.2(7)
C1 C2 C5 C12 178.1(4)
C2 C5 C6 N3 -176.7(4)
C12 C5 C6 N3 0.9(5)
C5 C6 N3 C7 -0.2(5)
C6 N3 C7 C8 179.1(4)
C6 N3 C7 C12 -0.6(5)
N3 C7 C8 C9 179.4(4)
C12 C7 C8 C9 -0.9(7)
C7 C8 C9 C10 -0.7(7)
C7 C8 C9 Br1 177.6(3)
C8 C9 C10 C11 1.2(7)
Br1 C9 C10 C11 -177.0(3)
C9 C10 C11 C12 -0.2(7)
C10 C11 C12 C7 -1.3(6)
C10 C11 C12 C5 179.4(4)
N3 C7 C12 C11 -178.4(4)
C8 C7 C12 C11 1.9(7)
N3 C7 C12 C5 1.1(5)
C8 C7 C12 C5 -178.6(4)
C6 C5 C12 C11 178.2(5)
C2 C5 C12 C11 -4.2(8)
C6 C5 C12 C7 -1.2(5)
C2 C5 C12 C7 176.4(4)
C3 C4 C13 C14 146.7(5)
N1 C4 C13 C14 -32.3(7)
C3 C4 C13 C20 -32.2(7)
N1 C4 C13 C20 148.8(4)
C20 C13 C14 N4 -0.9(5)
C4 C13 C14 N4 -179.9(4)
C13 C14 N4 C15 2.1(5)
C13 C14 N4 S1 165.1(3)
C14 N4 C15 C16 -179.5(5)
S1 N4 C15 C16 17.9(7)
C14 N4 C15 C20 -2.5(5)
S1 N4 C15 C20 -165.1(3)
C20 C15 C16 C17 -1.0(7)
N4 C15 C16 C17 175.6(4)
C15 C16 C17 C18 -0.7(7)
C16 C17 C18 C19 1.5(7)
C17 C18 C19 C20 -0.6(7)
C18 C19 C20 C15 -1.0(6)
C18 C19 C20 C13 -177.4(5)
C16 C15 C20 C19 1.9(7)
N4 C15 C20 C19 -175.4(4)
C16 C15 C20 C13 179.2(4)
N4 C15 C20 C13 1.9(5)
C14 C13 C20 C19 176.0(5)
C4 C13 C20 C19 -4.9(8)
C14 C13 C20 C15 -0.7(5)
C4 C13 C20 C15 178.4(4)
C14 N4 S1 O2 156.5(3)
C15 N4 S1 O2 -43.6(4)
C14 N4 S1 O3 27.4(4)
C15 N4 S1 O3 -172.6(3)
C14 N4 S1 C21 -88.5(4)
C15 N4 S1 C21 71.5(4)
O2 S1 C21 C22 -162.5(3)
O3 S1 C21 C22 -29.3(4)
N4 S1 C21 C22 83.9(4)
O2 S1 C21 C26 16.0(4)
O3 S1 C21 C26 149.1(3)
N4 S1 C21 C26 -97.7(4)
C26 C21 C22 C23 -0.1(7)
S1 C21 C22 C23 178.3(3)
C21 C22 C23 C24 -1.0(7)
C22 C23 C24 C25 0.8(7)
C22 C23 C24 C27 -177.4(5)
C23 C24 C25 C26 0.4(7)
C27 C24 C25 C26 178.7(4)
C24 C25 C26 C21 -1.4(7)
C22 C21 C26 C25 1.3(6)
S1 C21 C26 C25 -177.1(3)
C31 O4 C28 C29 -29.1(6)
O4 C28 C29 C30 38.3(5)
C28 C29 C30 C31 -33.1(5)
C28 O4 C31 C30 6.9(5)
C29 C30 C31 O4 16.4(5)
C35 O5 C32 C33 -17.5(6)
O5 C32 C33 C34 30.2(6)
C32 C33 C34 C35 -30.8(6)
C32 O5 C35 C34 -2.8(7)
C33 C34 C35 O5 21.6(6)
